data_2003245
loop_
_publ_author_name
'Barbier, J.'

_publ_section_title
;
 Co~10~Ge~3~O~16~
;
_journal_issue 3
_journal_name_full 'Acta Crystallographica Section C'
_journal_page_first 343
_journal_page_last 345
_journal_paper_doi 10.1107/S0108270194010954
_journal_volume 51
_journal_year 1995
_chemical_compound_source
; Crystals of the title compound were prepared by melting a pre-reacted
 stoichiometric powder mixture in sealed Pt tube, which was then
cooled from 1723 to 1523 K at 15 K h^-1^.
;
_chemical_formula_sum 'Co10 Ge3 O16'
_chemical_formula_weight 1063.07
_space_group_IT_number 166
_symmetry_cell_setting rhombohedral
_symmetry_space_group_name_Hall '-R 3 2"'
_symmetry_space_group_name_H-M 'R -3 m :H'
_atom_type_scat_source IntTabC
_cell_angle_alpha 90
_cell_angle_beta 90
_cell_angle_gamma 120
_cell_formula_units_Z 3
_cell_length_a 5.951(1)
_cell_length_b 5.951(1)
_cell_length_c 28.875(6)
_cell_measurement_reflns_used 26
_cell_measurement_temperature 295(2)
_cell_measurement_theta_max 14.90
_cell_measurement_theta_min 7.39
_cell_volume 885.6(3)
_diffrn_measurement_device 'Siemens R3m/V'
_diffrn_measurement_method \q/2\q
_diffrn_radiation_type AgK\a
_diffrn_radiation_wavelength 0.5608
_diffrn_reflns_av_R_equivalents 0.047
_diffrn_reflns_limit_h_max 12
_diffrn_reflns_limit_h_min -12
_diffrn_reflns_limit_k_max 12
_diffrn_reflns_limit_k_min -1
_diffrn_reflns_limit_l_max 58
_diffrn_reflns_limit_l_min -1
_diffrn_reflns_number 2187
_diffrn_reflns_theta_max 35
_diffrn_standards_decay_% 0
_diffrn_standards_interval_count 100
_diffrn_standards_number 3
_exptl_absorpt_coefficient_mu 11.04
_exptl_absorpt_correction_T_max 0.814
_exptl_absorpt_correction_T_min 0.417
_exptl_absorpt_correction_type empirical
_exptl_crystal_colour 'reddish brown'
_exptl_crystal_density_diffrn 5.98
_exptl_crystal_description '(001) plate'
_exptl_crystal_size_max 0.2
_exptl_crystal_size_mid 0.1
_exptl_crystal_size_min 0.01
_exptl_crystal_thermal_history 'cooled from 1723 to 1523 K at 15 K h^-1^'
_refine_diff_density_max 2.1
_refine_diff_density_min -1.6
_refine_ls_extinction_coef '\c = 0.0056(3)'
_refine_ls_extinction_method '[1+0.001\cF~c~^2^\l^3^/sin(2\q)]^-1/4^'
_refine_ls_goodness_of_fit_obs 0.820
_refine_ls_number_parameters 37
_refine_ls_number_reflns 1045
_refine_ls_R_factor_obs 0.058
_refine_ls_shift/esd_max 0.001
_refine_ls_structure_factor_coef Fsqd
_refine_ls_weighting_details 'w = 1/[\s^2^(F~o~^2^)+(0.0283P)^2^] where P = ['
_refine_ls_weighting_scheme calc
_refine_ls_wR_factor_obs 0.069
_reflns_number_observed 1045
_reflns_number_total 1045
_reflns_observed_criterion 'All reflections used'
_cod_data_source_file br1086.cif
_cod_data_source_block br1086_structure_1_of_1
_cod_depositor_comments
;
The following automatic conversions were performed:

'_cell_measurement_temperature' value 'Room' was changed to '295(2)'
- the room/ambient temperature average [293;298] in Kelvins(K) was
taken.

Automatic conversion script
Id: cif_fix_values 1646 2011-03-28 12:23:43Z adriana 

The following automatic conversions were performed:

'_cell_measurement_temperature' value 'Room' was changed to '295(2)'
- the room/ambient temperature average [293;298] in Kelvins(K) was
taken.

Automatic conversion script
Id: cif_fix_values 1715 2011-07-08 13:25:40Z adriana 

The following automatic conversions were performed:

'_refine_ls_weighting_scheme' value 'w =
1/[\s^2^(F~o~^2^)+(0.0283P)^2^] where P = [' was changed to 'calc'.
New tag '_refine_ls_weighting_details' was created. The value of the
new tag was set to 'w = 1/[\s^2^(F~o~^2^)+(0.0283P)^2^] where P = ['.

Automatic conversion script
Id: cif_fix_values 3143 2015-03-26 13:38:13Z robertas 
;
_cod_original_cell_volume 885.59
_cod_original_sg_symbol_Hall '-R 3 2" '
_cod_original_sg_symbol_H-M 'R -3 m '
_cod_database_code 2003245

loop_
_symmetry_equiv_pos_as_xyz
x,y,z
-x,-y,-z
y,y-x,-z
-y,-y+x,+z
x-y,x,-z
-x+y,-x,+z
-y,-x,z
+y,+x,-z
y-x,y,z
-y+x,-y,-z
x,x-y,z
-x,-x+y,-z
2/3+x,1/3+y,1/3+z
1/3+x,2/3+y,2/3+z
2/3-y,1/3+x-y,1/3+z
1/3-y,2/3+x-y,2/3+z
2/3+y,1/3+x,1/3-z
1/3+y,2/3+x,2/3-z
2/3-x+y,1/3-x,1/3+z
1/3-x+y,2/3-x,2/3+z
2/3-x,1/3-x+y,1/3-z
1/3-x,2/3-x+y,2/3-z
2/3+x-y,1/3-y,1/3-z
1/3+x-y,2/3-y,2/3-z
2/3-x,1/3-y,1/3-z
1/3-x,2/3-y,2/3-z
2/3+y,1/3-x+y,1/3-z
1/3+y,2/3-x+y,2/3-z
2/3-y,1/3-x,1/3+z
1/3-y,2/3-x,2/3+z
2/3+x-y,1/3+x,1/3-z
1/3+x-y,2/3+x,2/3-z
2/3+x,1/3+x-y,1/3+z
1/3+x,2/3+x-y,2/3+z
2/3-x+y,1/3+y,1/3+z
1/3-x+y,2/3+y,2/3+z

loop_
_atom_site_label
_atom_site_fract_x
_atom_site_fract_y
_atom_site_fract_z
_atom_site_U_iso_or_equiv
Ge1 .00000 .00000 .00000 .00461(13)
Ge2 .00000 .00000 .18922(2) .00471(11)
Co1 .00000 .00000 .50000 .00609(17)
Co2 .50000 .00000 .00000 .00571(10)
Co3 .16336(4) .83664(4) .08551(2) .00559(8)
O1 .00000 .00000 .12779(13) .0068(7)
O2 .00000 .00000 .37613(14) .0058(6)
O3 .2990(6) .1495(3) .03787(8) .0069(4)
O4 .5026(2) 1.0053(4) .12507(8) .0062(3)

loop_
_geom_angle_atom_site_label_1
_geom_angle_atom_site_label_2
_geom_angle_atom_site_label_3
_geom_angle_site_symmetry_1
_geom_angle_site_symmetry_3
_geom_angle
_geom_angle_publ_flag
O3 Ge1 O3 2 3 89.86(10) yes
O3 Ge1 O3 2 4 90.14(10) yes
O4 Co1 O4 32_545 28_445 91.03(9) yes
O4 Co1 O4 32_545 15_555 88.97(9) yes
O3 Co2 O2 3 14_544 90.35(7) yes
O3 Co2 O2 3 25_555 89.65(7) yes
O3 Co2 O3 . 3 78.37(12) yes
O3 Co2 O3 3 2_655 101.63(12) yes
O1 Ge2 O4 . 25_565 108.02(8) yes
O4 Ge2 O4 31_545 25_565 110.88(7) yes
O1 Co3 O4 1_565 . 91.13(8) yes
O1 Co3 O3 1_565 1_565 91.84(8) yes
O3 Co3 O4 1_565 . 94.63(9) yes
O2 Co3 O4 14_554 . 88.31(7) yes
O2 Co3 O3 14_554 1_565 88.79(8) yes
O3 Co3 O3 6_565 1_565 77.89(12) yes

loop_
_geom_bond_atom_site_label_1
_geom_bond_atom_site_label_2
_geom_bond_site_symmetry_2
_geom_bond_distance
_geom_bond_publ_flag
Ge1 O3 2 1.890(2) yes
Ge1 O3 . 1.890(2) yes
Ge1 O3 3 1.890(2) yes
Ge1 O3 5 1.890(2) yes
Ge1 O3 4 1.890(2) yes
Ge1 O3 6 1.890(2) yes
Ge2 O1 . 1.774(4) yes
Ge2 O4 31_545 1.778(2) yes
Ge2 O4 25_565 1.778(2) yes
Ge2 O4 27_345 1.778(2) yes
Co1 O4 32_545 2.118(2) yes
Co1 O4 19_455 2.118(2) yes
Co1 O3 28_445 2.118(2) yes
Co1 O4 15_555 2.118(2) yes
Co1 O4 26 2.118(2) yes
Co1 O4 13_445 2.118(2) yes
Co2 O2 14_544 2.116(2) yes
Co2 O2 25_555 2.116(2) yes
Co2 O3 3 2.117(2) yes
Co2 O3 2_655 2.117(2) yes
Co2 O3 4_655 2.117(2) yes
Co2 O3 . 2.117(2) yes
Co3 O1 1_565 2.080(2) yes
Co3 O4 . 2.089(2) yes
Co3 O4 4_665 2.089(2) yes
Co3 O3 6_565 2.123(2) yes
Co3 O3 1_565 2.123(2) yes
Co3 O2 14_554 2.143(2) yes
